data_4501151
loop_
_publ_author_name
'Roy, Xavier'
'Chong, Jonathan H.'
'Patrick, Brian O.'
'MacLachlan, Mark J.'

_publ_section_title
;
 Molecular Scaffolding of Prussian Blue Analogues Using a
 Phenanthroline-Extended Triptycene Ligand
;
_journal_issue 10
_journal_name_full 'Crystal Growth &amp; Design'
_journal_page_first 4551
_journal_paper_doi 10.1021/cg200788f
_journal_volume 11
_journal_year 2011
_chemical_formula_sum 'C69.5 H49 Cu2.5 N9.5 O1.5'
_chemical_formula_weight 1246.04
_chemical_name_systematic
; 
 ? 
;
_space_group_IT_number 14
_symmetry_cell_setting monoclinic
_symmetry_space_group_name_Hall '-P 2ybc'
_symmetry_space_group_name_H-M 'P 1 21/c 1'
_atom_sites_solution_hydrogens geom
_atom_sites_solution_primary direct
_atom_sites_solution_secondary difmap
_audit_creation_method SHELXL-97
_cell_angle_alpha 90.00
_cell_angle_beta 96.227(3)
_cell_angle_gamma 90.00
_cell_formula_units_Z 4
_cell_length_a 15.5766(14)
_cell_length_b 27.390(3)
_cell_length_c 13.5697(12)
_cell_measurement_reflns_used 9900
_cell_measurement_temperature 90.0(1)
_cell_measurement_theta_max 65.01
_cell_measurement_theta_min 3.23
_cell_volume 5755.3(10)
_computing_structure_refinement 'SHELXL-97 (Sheldrick, 2008)'
_computing_structure_solution 'SHELXS-97 (Sheldrick, 2008)'
_diffrn_ambient_temperature 90.0(1)
_diffrn_measured_fraction_theta_full 0.971
_diffrn_measured_fraction_theta_max 0.971
_diffrn_measurement_device_type 'Bruker APEX DUO'
_diffrn_measurement_method 'area detector'
_diffrn_radiation_monochromator graphite
_diffrn_radiation_source 'fine-focus sealed tube'
_diffrn_radiation_type CuK\a
_diffrn_radiation_wavelength 1.54178
_diffrn_reflns_av_R_equivalents 0.0458
_diffrn_reflns_av_sigmaI/netI 0.0259
_diffrn_reflns_limit_h_max 12
_diffrn_reflns_limit_h_min -18
_diffrn_reflns_limit_k_max 30
_diffrn_reflns_limit_k_min -31
_diffrn_reflns_limit_l_max 15
_diffrn_reflns_limit_l_min -10
_diffrn_reflns_number 66051
_diffrn_reflns_theta_full 65.53
_diffrn_reflns_theta_max 65.53
_diffrn_reflns_theta_min 2.85
_exptl_absorpt_coefficient_mu 1.587
_exptl_absorpt_correction_T_max 0.954
_exptl_absorpt_correction_T_min 0.861
_exptl_absorpt_correction_type multi-scan
_exptl_crystal_colour red
_exptl_crystal_density_diffrn 1.387
_exptl_crystal_density_method 'not measured'
_exptl_crystal_description plate
_exptl_crystal_F_000 2560
_exptl_crystal_size_max 0.20
_exptl_crystal_size_mid 0.10
_exptl_crystal_size_min 0.03
_refine_diff_density_max 0.904
_refine_diff_density_min -0.589
_refine_diff_density_rms 0.089
_refine_ls_extinction_method none
_refine_ls_goodness_of_fit_ref 1.126
_refine_ls_hydrogen_treatment constr
_refine_ls_matrix_type full
_refine_ls_number_parameters 849
_refine_ls_number_reflns 9634
_refine_ls_number_restraints 1246
_refine_ls_restrained_S_all 1.305
_refine_ls_R_factor_all 0.0816
_refine_ls_R_factor_gt 0.0733
_refine_ls_shift/su_max 0.016
_refine_ls_shift/su_mean 0.007
_refine_ls_structure_factor_coef Fsqd
_refine_ls_weighting_details 'calc w=1/[\s^2^(Fo^2^)+(0.0858P)^2^+16.0697P] where P=(Fo^2^+2Fc^2^)/3'
_refine_ls_weighting_scheme calc
_refine_ls_wR_factor_gt 0.1944
_refine_ls_wR_factor_ref 0.2011
_reflns_number_gt 8443
_reflns_number_total 9634
_reflns_threshold_expression >2sigma(I)
_cod_data_source_file cg200788f_si_002.cif
_cod_data_source_block compound_9
_cod_original_cell_volume 5755.3(9)
_cod_original_sg_symbol_H-M 'P 21/c'
_cod_original_formula_sum 'C69.50 H49 Cu2.50 N9.50 O1.50'
_cod_database_code 4501151

loop_
_symmetry_equiv_pos_as_xyz
'x, y, z'
'-x, y+1/2, -z+1/2'
'-x, -y, -z'
'x, -y-1/2, z-1/2'

loop_
_atom_site_label
_atom_site_type_symbol
_atom_site_fract_x
_atom_site_fract_y
_atom_site_fract_z
_atom_site_U_iso_or_equiv
_atom_site_adp_type
_atom_site_occupancy
_atom_site_symmetry_multiplicity
_atom_site_calc_flag
_atom_site_refinement_flags
_atom_site_disorder_assembly
_atom_site_disorder_group
C1 C 0.2743(4) 0.9328(2) 0.1245(4) 0.0415(13) Uani 1 1 d U . .
H1 H 0.2664 0.9672 0.1241 0.050 Uiso 1 1 calc R . .
C2 C 0.2016(4) 0.9028(2) 0.1179(4) 0.0444(13) Uani 1 1 d U . .
H2 H 0.1454 0.9167 0.1124 0.053 Uiso 1 1 calc R . .
C3 C 0.2120(4) 0.8530(2) 0.1197(4) 0.0389(12) Uani 1 1 d U . .
H3 H 0.1631 0.8320 0.1162 0.047 Uiso 1 1 calc R . .
C4 C 0.2952(3) 0.83356(19) 0.1266(3) 0.0342(11) Uani 1 1 d U . .
C5 C 0.3115(3) 0.78105(18) 0.1279(3) 0.0307(11) Uani 1 1 d U . .
C6 C 0.3978(3) 0.76319(19) 0.1323(3) 0.0319(11) Uani 1 1 d U . .
C7 C 0.4697(3) 0.79740(19) 0.1379(3) 0.0331(11) Uani 1 1 d U . .
C8 C 0.5556(3) 0.7819(2) 0.1437(4) 0.0389(12) Uani 1 1 d U . .
H8 H 0.5689 0.7481 0.1430 0.047 Uiso 1 1 calc R . .
C9 C 0.6210(4) 0.8162(2) 0.1505(4) 0.0441(13) Uani 1 1 d U . .
H9 H 0.6798 0.8064 0.1544 0.053 Uiso 1 1 calc R . .
C10 C 0.5987(4) 0.8655(2) 0.1516(4) 0.0428(13) Uani 1 1 d U . .
H10 H 0.6439 0.8889 0.1570 0.051 Uiso 1 1 calc R . .
C11 C 0.4537(3) 0.8476(2) 0.1395(3) 0.0350(11) Uani 1 1 d U . .
C12 C 0.3649(3) 0.86609(19) 0.1322(3) 0.0348(11) Uani 1 1 d U . .
C13 C 0.2610(3) 0.70268(19) 0.1259(4) 0.0329(11) Uani 1 1 d U . .
C14 C 0.1912(3) 0.66952(19) 0.1251(4) 0.0350(11) Uani 1 1 d U . .
H14 H 0.1338 0.6812 0.1245 0.042 Uiso 1 1 calc R . .
C15 C 0.2073(3) 0.6210(2) 0.1252(4) 0.0366(12) Uani 1 1 d U . .
C16 C 0.2939(3) 0.6027(2) 0.1251(4) 0.0356(11) Uani 1 1 d U . .
C17 C 0.3620(3) 0.63357(19) 0.1275(4) 0.0345(11) Uani 1 1 d U . .
H17 H 0.4190 0.6211 0.1285 0.041 Uiso 1 1 calc R . .
C18 C 0.3473(3) 0.68483(19) 0.1287(3) 0.0317(11) Uani 1 1 d U . .
C19 C 0.1408(3) 0.5800(2) 0.1245(4) 0.0407(12) Uani 1 1 d U . .
H19 H 0.0804 0.5922 0.1251 0.049 Uiso 1 1 calc R . .
C20 C 0.1534(4) 0.55064(19) 0.0323(4) 0.0406(12) Uani 1 1 d U . .
C21 C 0.0928(4) 0.5440(2) -0.0500(5) 0.0482(14) Uani 1 1 d U . .
H21 H 0.0353 0.5555 -0.0493 0.058 Uiso 1 1 calc R . .
C22 C 0.1173(4) 0.5206(2) -0.1322(5) 0.0525(16) Uani 1 1 d U . .
H22 H 0.0763 0.5162 -0.1886 0.063 Uiso 1 1 calc R . .
C23 C 0.1997(4) 0.5035(2) -0.1343(5) 0.0515(15) Uani 1 1 d U . .
H23 H 0.2151 0.4874 -0.1920 0.062 Uiso 1 1 calc R . .
C24 C 0.2612(4) 0.5093(2) -0.0523(4) 0.0455(13) Uani 1 1 d U . .
H24 H 0.3183 0.4973 -0.0536 0.055 Uiso 1 1 calc R . .
C25 C 0.2374(4) 0.5330(2) 0.0310(4) 0.0411(12) Uani 1 1 d U . .
C26 C 0.2973(3) 0.54712(19) 0.1227(4) 0.0371(12) Uani 1 1 d U . .
H26 H 0.3572 0.5342 0.1218 0.044 Uiso 1 1 calc R . .
C27 C 0.2554(4) 0.53105(19) 0.2142(4) 0.0388(12) Uani 1 1 d U . .
C28 C 0.2945(4) 0.5048(2) 0.2932(4) 0.0415(13) Uani 1 1 d U . .
H28 H 0.3509 0.4918 0.2916 0.050 Uiso 1 1 calc R . .
C29 C 0.2499(4) 0.4975(2) 0.3753(5) 0.0480(14) Uani 1 1 d U . .
H29 H 0.2764 0.4799 0.4308 0.058 Uiso 1 1 calc R . .
C30 C 0.1676(4) 0.5157(2) 0.3769(4) 0.0473(14) Uani 1 1 d U . .
H30 H 0.1378 0.5101 0.4333 0.057 Uiso 1 1 calc R . .
C31 C 0.1275(4) 0.5421(2) 0.2971(5) 0.0450(13) Uani 1 1 d U . .
H31 H 0.0708 0.5547 0.2989 0.054 Uiso 1 1 calc R . .
C32 C 0.1716(4) 0.54960(19) 0.2152(4) 0.0395(12) Uani 1 1 d U . .
C33 C 0.1972(4) 0.8151(2) 0.3737(4) 0.0409(13) Uani 1 1 d U . .
H33 H 0.1365 0.8197 0.3710 0.049 Uiso 1 1 calc R . .
C34 C 0.2497(4) 0.8560(2) 0.3751(4) 0.0396(12) Uani 1 1 d U . .
H34 H 0.2252 0.8878 0.3726 0.048 Uiso 1 1 calc R . .
C35 C 0.3381(4) 0.85003(19) 0.3803(4) 0.0362(11) Uani 1 1 d U . .
H35 H 0.3754 0.8776 0.3826 0.043 Uiso 1 1 calc R . .
C36 C 0.3721(3) 0.80222(19) 0.3821(3) 0.0330(11) Uani 1 1 d U . .
C37 C 0.4642(3) 0.79241(18) 0.3867(3) 0.0318(11) Uani 1 1 d U . .
C38 C 0.4943(3) 0.74306(18) 0.3828(3) 0.0331(11) Uani 1 1 d U . .
C39 C 0.4325(4) 0.70257(18) 0.3809(3) 0.0330(11) Uani 1 1 d U . .
C40 C 0.4590(4) 0.65388(19) 0.3837(3) 0.0372(12) Uani 1 1 d U . .
H40 H 0.5184 0.6459 0.3849 0.045 Uiso 1 1 calc R . .
C41 C 0.3977(4) 0.6175(2) 0.3846(4) 0.0409(13) Uani 1 1 d U . .
H41 H 0.4141 0.5840 0.3869 0.049 Uiso 1 1 calc R . .
C42 C 0.3114(4) 0.6311(2) 0.3822(4) 0.0422(13) Uani 1 1 d U . .
H42 H 0.2692 0.6060 0.3819 0.051 Uiso 1 1 calc R . .
C43 C 0.3452(4) 0.71287(19) 0.3801(3) 0.0346(11) Uani 1 1 d U . .
C44 C 0.3136(3) 0.7635(2) 0.3787(3) 0.0349(11) Uani 1 1 d U . .
C45 C 0.6034(3) 0.81972(18) 0.3968(4) 0.0336(11) Uani 1 1 d U . .
C46 C 0.6646(3) 0.85865(18) 0.4085(4) 0.0360(11) Uani 1 1 d U . .
H46 H 0.6459 0.8914 0.4144 0.043 Uiso 1 1 calc R . .
C47 C 0.7501(4) 0.84805(19) 0.4110(4) 0.0368(12) Uani 1 1 d U . .
C48 C 0.7790(4) 0.79928(19) 0.3950(4) 0.0368(12) Uani 1 1 d U . .
C49 C 0.7224(3) 0.76179(19) 0.3830(4) 0.0373(12) Uani 1 1 d U . .
H49 H 0.7425 0.7296 0.3730 0.045 Uiso 1 1 calc R . .
C50 C 0.6333(3) 0.77046(18) 0.3855(4) 0.0343(11) Uani 1 1 d U . .
C51 C 0.8247(4) 0.88375(19) 0.4336(4) 0.0379(12) Uani 1 1 d U . .
H51 H 0.8051 0.9178 0.4453 0.046 Uiso 1 1 calc R . .
C52 C 0.8781(4) 0.86179(19) 0.5232(4) 0.0394(12) Uani 1 1 d U . .
C53 C 0.8947(4) 0.8829(2) 0.6159(4) 0.0422(13) Uani 1 1 d U . .
H53 H 0.8753 0.9150 0.6273 0.051 Uiso 1 1 calc R . .
C54 C 0.9399(4) 0.8565(2) 0.6920(4) 0.0452(14) Uani 1 1 d U . .
H54 H 0.9508 0.8706 0.7561 0.054 Uiso 1 1 calc R . .
C55 C 0.9694(4) 0.8098(2) 0.6752(4) 0.0460(14) Uani 1 1 d U . .
H55 H 1.0015 0.7923 0.7275 0.055 Uiso 1 1 calc R . .
C56 C 0.9523(4) 0.7882(2) 0.5821(4) 0.0423(13) Uani 1 1 d U . .
H56 H 0.9719 0.7561 0.5707 0.051 Uiso 1 1 calc R . .
C57 C 0.9064(3) 0.81427(19) 0.5063(4) 0.0385(12) Uani 1 1 d U . .
C58 C 0.8772(3) 0.79526(19) 0.4031(4) 0.0391(12) Uani 1 1 d U . .
H58 H 0.8979 0.7614 0.3915 0.047 Uiso 1 1 calc R . .
C59 C 0.9068(3) 0.8327(2) 0.3304(4) 0.0368(12) Uani 1 1 d U . .
C60 C 0.9569(4) 0.8235(2) 0.2535(4) 0.0430(13) Uani 1 1 d U . .
H60 H 0.9767 0.7914 0.2419 0.052 Uiso 1 1 calc R . .
C61 C 0.9774(4) 0.8623(2) 0.1938(4) 0.0464(14) Uani 1 1 d U . .
H61 H 1.0114 0.8566 0.1410 0.056 Uiso 1 1 calc R . .
C62 C 0.9490(4) 0.9087(2) 0.2102(4) 0.0460(14) Uani 1 1 d U . .
H62 H 0.9634 0.9346 0.1685 0.055 Uiso 1 1 calc R . .
C63 C 0.8993(4) 0.9183(2) 0.2875(4) 0.0399(12) Uani 1 1 d U . .
H63 H 0.8802 0.9505 0.2991 0.048 Uiso 1 1 calc R . .
C64 C 0.8785(3) 0.8799(2) 0.3470(4) 0.0382(12) Uani 1 1 d U . .
C65 C 0.4853(4) 0.9751(2) 0.2851(4) 0.0450(14) Uani 1 1 d U . .
C67 C 0.0578(4) 0.6834(2) 0.4223(4) 0.0470(14) Uani 1 1 d U . .
C69 C 0.7876(5) 0.6532(3) 0.5109(5) 0.071(2) Uani 1 1 d DU . .
H69A H 0.8053 0.6235 0.5480 0.106 Uiso 1 1 calc R . .
H69B H 0.7245 0.6556 0.5033 0.106 Uiso 1 1 calc R . .
H69C H 0.8123 0.6818 0.5469 0.106 Uiso 1 1 calc R . .
C66 C 0.4942(4) 0.9895(2) 0.0350(4) 0.0482(13) Uani 0.50 1 d PU . .
N1 N 0.3545(3) 0.91519(16) 0.1312(3) 0.0382(10) Uani 1 1 d U . .
N2 N 0.5173(3) 0.88150(17) 0.1455(3) 0.0377(10) Uani 1 1 d U . .
N3 N 0.2440(3) 0.75123(15) 0.1252(3) 0.0319(9) Uani 1 1 d U . .
N4 N 0.4150(3) 0.71567(15) 0.1313(3) 0.0312(9) Uani 1 1 d U . .
N5 N 0.2274(3) 0.76992(17) 0.3759(3) 0.0373(10) Uani 1 1 d U . .
N6 N 0.2847(3) 0.67750(17) 0.3803(3) 0.0394(10) Uani 1 1 d U . .
N7 N 0.5772(3) 0.73261(15) 0.3802(3) 0.0345(9) Uani 1 1 d U . .
N8 N 0.5187(3) 0.83009(15) 0.3951(3) 0.0335(9) Uani 1 1 d U . .
N9 N 0.4911(4) 0.9849(2) 0.3669(4) 0.0624(15) Uani 1 1 d U B .
N10 N 0.4942(4) 0.9895(2) 0.0350(4) 0.0482(13) Uani 0.50 1 d PU . .
N11 N -0.0064(4) 0.6702(3) 0.4415(4) 0.0734(19) Uani 1 1 d U . .
Cu1 Cu 0.5000 1.0000 0.5000 0.0725(5) Uani 1 2 d SU . .
Cu3 Cu 0.47162(6) 0.95406(3) 0.15106(6) 0.0490(3) Uani 1 1 d U . .
Cu2 Cu 0.16421(6) 0.70543(3) 0.39241(6) 0.0473(3) Uani 1 1 d U . .
O2 O 0.8177(3) 0.6512(2) 0.4158(4) 0.0732(14) Uani 1 1 d DU . .
H2A H 0.8415 0.6241 0.4086 0.110 Uiso 1 1 calc R . .
O3 O 0.9583(9) 0.5526(4) 0.4478(9) 0.134(5) Uani 0.747(15) 1 d PDU A 1
H1A H 0.9517 0.5805 0.4225 0.201 Uiso 0.747(15) 1 calc PR A 1
C68 C 0.9100(8) 0.5179(5) 0.3861(9) 0.080(4) Uani 0.747(15) 1 d PDU A 1
H68A H 0.9261 0.5202 0.3184 0.120 Uiso 0.747(15) 1 calc PR A 1
H68B H 0.8482 0.5246 0.3857 0.120 Uiso 0.747(15) 1 calc PR A 1
H68C H 0.9225 0.4849 0.4118 0.120 Uiso 0.747(15) 1 calc PR A 1
O3B O 0.896(4) 0.5418(14) 0.384(4) 0.134(5) Uani 0.253(15) 1 d PDU A 2
H1B H 0.9175 0.5595 0.3423 0.201 Uiso 0.253(15) 1 calc PR A 2
C68B C 0.946(3) 0.4982(14) 0.400(3) 0.080(4) Uani 0.253(15) 1 d PDU A 2
H68D H 0.9254 0.4738 0.3502 0.120 Uiso 0.253(15) 1 calc PR A 2
H68E H 0.9395 0.4855 0.4663 0.120 Uiso 0.253(15) 1 calc PR A 2
H68F H 1.0067 0.5056 0.3947 0.120 Uiso 0.253(15) 1 calc PR A 2
O1 O 0.5299(8) 0.9109(5) 0.5407(9) 0.087(3) Uani 0.50 1 d PU B 1
O4A O 0.7544(11) 0.9299(7) 0.8272(16) 0.061(5) Uani 0.342(18) 1 d PDU C 1
H4A H 0.7646 0.9140 0.8801 0.091 Uiso 0.342(18) 1 calc PR C 1
O4B O 0.6637(12) 0.9288(7) 0.836(2) 0.089(8) Uani 0.296(13) 1 d PDU D 2
H4B H 0.6197 0.9313 0.7951 0.133 Uiso 0.296(13) 1 calc PR D 2
O4C O 0.6797(16) 0.8816(8) 0.650(3) 0.088(11) Uani 0.194(11) 1 d PDU E 3
H4C H 0.7149 0.8918 0.6124 0.132 Uiso 0.194(11) 1 calc PR E 3
C70C C 0.697(2) 0.8322(10) 0.673(3) 0.062(10) Uani 0.194(11) 1 d PDU E 3
H70A H 0.7490 0.8297 0.7199 0.092 Uiso 0.194(11) 1 calc PR E 3
H70B H 0.7054 0.8145 0.6120 0.092 Uiso 0.194(11) 1 calc PR E 3
H70C H 0.6478 0.8180 0.7025 0.092 Uiso 0.194(11) 1 calc PR E 3
C70A C 0.7113(19) 0.9012(11) 0.757(2) 0.089(8) Uani 0.342(18) 1 d PDU C 1
H70D H 0.6492 0.9030 0.7626 0.134 Uiso 0.342(18) 1 calc PR C 1
H70E H 0.7310 0.8674 0.7664 0.134 Uiso 0.342(18) 1 calc PR C 1
H70F H 0.7227 0.9125 0.6911 0.134 Uiso 0.342(18) 1 calc PR C 1
C70B C 0.6418(19) 0.9368(11) 0.927(2) 0.088(10) Uani 0.296(13) 1 d PDU D 2
H70G H 0.6842 0.9213 0.9758 0.131 Uiso 0.296(13) 1 calc PR D 2
H70H H 0.5846 0.9229 0.9324 0.131 Uiso 0.296(13) 1 calc PR D 2
H70I H 0.6405 0.9720 0.9394 0.131 Uiso 0.296(13) 1 calc PR D 2
O4D O 0.752(3) 0.9435(14) 0.866(3) 0.061(5) Uani 0.194(16) 1 d PDU F 4
H4D H 0.7895 0.9240 0.8918 0.091 Uiso 0.194(16) 1 calc PR F 4
C70D C 0.702(4) 0.920(2) 0.787(4) 0.089(8) Uani 0.194(16) 1 d PDU F 4
H70J H 0.6883 0.9436 0.7333 0.134 Uiso 0.194(16) 1 calc PR F 4
H70K H 0.6486 0.9080 0.8103 0.134 Uiso 0.194(16) 1 calc PR F 4
H70L H 0.7349 0.8929 0.7636 0.134 Uiso 0.194(16) 1 calc PR F 4

loop_
_atom_site_aniso_label
_atom_site_aniso_U_11
_atom_site_aniso_U_22
_atom_site_aniso_U_33
_atom_site_aniso_U_23
_atom_site_aniso_U_13
_atom_site_aniso_U_12
C1 0.052(3) 0.035(3) 0.037(3) 0.002(2) 0.004(2) -0.005(2)
C2 0.047(3) 0.042(3) 0.043(3) -0.002(2) 0.000(3) -0.002(3)
C3 0.044(3) 0.040(3) 0.031(3) -0.001(2) -0.001(2) -0.008(2)
C4 0.042(3) 0.040(3) 0.019(2) -0.002(2) -0.001(2) -0.009(2)
C5 0.041(3) 0.039(3) 0.011(2) 0.0030(18) -0.0017(19) -0.009(2)
C6 0.039(3) 0.042(3) 0.014(2) 0.0039(19) 0.0009(19) -0.008(2)
C7 0.039(3) 0.042(3) 0.018(2) 0.002(2) 0.002(2) -0.010(2)
C8 0.040(3) 0.048(3) 0.029(3) 0.002(2) 0.002(2) -0.010(2)
C9 0.040(3) 0.058(4) 0.035(3) 0.001(3) 0.005(2) -0.014(3)
C10 0.046(3) 0.053(3) 0.030(3) 0.001(2) 0.005(2) -0.018(3)
C11 0.043(3) 0.045(3) 0.017(2) 0.000(2) 0.002(2) -0.011(2)
C12 0.045(3) 0.042(3) 0.017(2) -0.002(2) 0.004(2) -0.011(2)
C13 0.036(3) 0.038(3) 0.023(2) 0.003(2) 0.000(2) -0.006(2)
C14 0.031(3) 0.041(3) 0.032(3) 0.004(2) -0.001(2) -0.004(2)
C15 0.034(3) 0.042(3) 0.032(3) 0.006(2) -0.004(2) -0.006(2)
C16 0.038(3) 0.040(3) 0.027(3) 0.007(2) -0.002(2) 0.000(2)
C17 0.033(3) 0.041(3) 0.028(3) 0.004(2) -0.005(2) -0.003(2)
C18 0.036(3) 0.040(3) 0.018(2) 0.0034(19) -0.0015(19) -0.005(2)
C19 0.033(3) 0.038(3) 0.049(3) 0.006(2) 0.000(2) -0.003(2)
C20 0.043(3) 0.034(3) 0.044(3) 0.007(2) -0.001(2) -0.009(2)
C21 0.043(3) 0.040(3) 0.059(4) 0.003(3) -0.006(3) -0.010(2)
C22 0.064(4) 0.040(3) 0.050(4) 0.001(3) -0.013(3) -0.012(3)
C23 0.065(4) 0.040(3) 0.050(4) 0.000(3) 0.003(3) -0.009(3)
C24 0.049(3) 0.037(3) 0.051(3) 0.000(3) 0.006(3) -0.005(2)
C25 0.046(3) 0.035(3) 0.041(3) 0.007(2) 0.000(2) -0.006(2)
C26 0.035(3) 0.036(3) 0.040(3) 0.003(2) 0.003(2) -0.001(2)
C27 0.044(3) 0.032(3) 0.040(3) 0.003(2) 0.001(2) -0.006(2)
C28 0.047(3) 0.035(3) 0.041(3) 0.004(2) -0.001(2) -0.003(2)
C29 0.061(4) 0.037(3) 0.045(3) 0.008(2) -0.002(3) -0.007(3)
C30 0.063(4) 0.038(3) 0.043(3) 0.004(2) 0.012(3) -0.012(3)
C31 0.045(3) 0.038(3) 0.053(3) 0.001(3) 0.005(3) -0.006(2)
C32 0.045(3) 0.032(3) 0.041(3) 0.003(2) 0.002(2) -0.009(2)
C33 0.045(3) 0.052(3) 0.025(3) -0.001(2) 0.002(2) 0.002(3)
C34 0.042(3) 0.044(3) 0.033(3) 0.002(2) 0.001(2) 0.001(2)
C35 0.045(3) 0.038(3) 0.025(2) -0.001(2) 0.002(2) 0.000(2)
C36 0.046(3) 0.039(3) 0.014(2) -0.0008(19) 0.004(2) -0.002(2)
C37 0.044(3) 0.034(3) 0.017(2) 0.0011(19) 0.000(2) 0.001(2)
C38 0.045(3) 0.034(3) 0.020(2) 0.0005(19) 0.001(2) -0.005(2)
C39 0.050(3) 0.035(3) 0.014(2) 0.0001(19) 0.002(2) -0.005(2)
C40 0.051(3) 0.041(3) 0.019(2) -0.001(2) 0.005(2) -0.004(2)
C41 0.060(4) 0.036(3) 0.027(3) -0.003(2) 0.007(2) -0.006(3)
C42 0.061(4) 0.041(3) 0.026(3) -0.003(2) 0.010(2) -0.013(3)
C43 0.048(3) 0.039(3) 0.016(2) 0.0011(19) 0.000(2) -0.008(2)
C44 0.045(3) 0.045(3) 0.013(2) -0.002(2) 0.000(2) -0.002(2)
C45 0.043(3) 0.031(3) 0.026(2) 0.002(2) 0.000(2) 0.000(2)
C46 0.044(3) 0.027(2) 0.036(3) 0.000(2) 0.000(2) 0.000(2)
C47 0.044(3) 0.034(3) 0.031(3) 0.002(2) 0.000(2) -0.001(2)
C48 0.043(3) 0.033(3) 0.033(3) 0.001(2) 0.000(2) 0.001(2)
C49 0.044(3) 0.032(3) 0.034(3) -0.003(2) -0.004(2) 0.004(2)
C50 0.044(3) 0.031(3) 0.027(3) 0.001(2) -0.003(2) -0.003(2)
C51 0.043(3) 0.028(3) 0.043(3) -0.001(2) 0.002(2) -0.003(2)
C52 0.043(3) 0.033(3) 0.042(3) 0.001(2) 0.003(2) -0.007(2)
C53 0.050(3) 0.033(3) 0.044(3) -0.004(2) 0.005(3) -0.010(2)
C54 0.056(3) 0.044(3) 0.035(3) -0.002(2) -0.002(3) -0.015(3)
C55 0.054(3) 0.043(3) 0.039(3) 0.007(2) -0.009(3) -0.012(3)
C56 0.047(3) 0.033(3) 0.044(3) 0.003(2) -0.005(3) -0.006(2)
C57 0.039(3) 0.035(3) 0.040(3) 0.001(2) -0.003(2) -0.006(2)
C58 0.040(3) 0.029(3) 0.046(3) -0.004(2) -0.004(2) 0.002(2)
C59 0.035(3) 0.040(3) 0.033(3) -0.001(2) -0.005(2) -0.003(2)
C60 0.044(3) 0.045(3) 0.038(3) -0.005(2) -0.006(2) 0.003(2)
C61 0.039(3) 0.059(4) 0.042(3) -0.003(3) 0.002(2) -0.003(3)
C62 0.047(3) 0.049(3) 0.040(3) 0.007(3) -0.001(3) -0.001(3)
C63 0.041(3) 0.039(3) 0.039(3) 0.001(2) -0.002(2) 0.000(2)
C64 0.037(3) 0.038(3) 0.037(3) -0.001(2) -0.005(2) 0.001(2)
C65 0.055(3) 0.054(3) 0.027(3) -0.012(2) 0.008(2) -0.018(3)
C67 0.047(3) 0.061(4) 0.032(3) 0.007(3) 0.001(3) -0.006(3)
C69 0.060(4) 0.095(6) 0.059(4) 0.006(4) 0.016(3) -0.002(4)
C66 0.052(3) 0.049(3) 0.044(3) -0.006(2) 0.006(3) -0.020(3)
N1 0.052(3) 0.036(2) 0.026(2) 0.0020(18) 0.0026(19) -0.012(2)
N2 0.042(3) 0.046(3) 0.026(2) -0.0003(18) 0.0042(18) -0.018(2)
N3 0.037(2) 0.037(2) 0.020(2) 0.0040(16) -0.0015(16) -0.0076(18)
N4 0.035(2) 0.040(2) 0.0181(19) 0.0022(16) 0.0013(16) -0.0077(18)
N5 0.041(2) 0.048(3) 0.023(2) 0.0013(18) 0.0012(18) -0.006(2)
N6 0.049(3) 0.045(3) 0.025(2) -0.0014(18) 0.0075(19) -0.009(2)
N7 0.043(2) 0.035(2) 0.024(2) 0.0017(17) -0.0033(18) -0.0028(19)
N8 0.040(2) 0.035(2) 0.025(2) -0.0013(17) 0.0022(17) -0.0012(19)
N9 0.056(3) 0.075(4) 0.058(4) -0.010(3) 0.012(3) -0.015(3)
N10 0.052(3) 0.049(3) 0.044(3) -0.006(2) 0.006(3) -0.020(3)
N11 0.062(4) 0.117(6) 0.040(3) 0.008(3) 0.003(3) -0.026(4)
Cu1 0.0493(8) 0.1250(14) 0.0436(8) -0.0272(8) 0.0067(6) -0.0145(8)
Cu3 0.0564(5) 0.0454(5) 0.0457(5) -0.0056(4) 0.0075(4) -0.0195(4)
Cu2 0.0466(5) 0.0624(6) 0.0329(4) 0.0013(4) 0.0041(4) -0.0140(4)
O2 0.056(3) 0.081(4) 0.084(4) -0.007(3) 0.015(3) 0.008(3)
O3 0.193(14) 0.088(7) 0.132(11) 0.017(7) 0.069(9) 0.020(8)
C68 0.076(9) 0.094(12) 0.070(7) 0.005(8) 0.008(7) 0.014(8)
O3B 0.193(14) 0.088(7) 0.132(11) 0.017(7) 0.069(9) 0.020(8)
C68B 0.076(9) 0.094(12) 0.070(7) 0.005(8) 0.008(7) 0.014(8)
O1 0.080(7) 0.100(9) 0.082(8) -0.029(7) 0.011(6) -0.010(6)
O4A 0.072(8) 0.055(11) 0.058(14) -0.001(8) 0.024(9) -0.002(8)
O4B 0.087(15) 0.048(10) 0.127(18) -0.002(11) -0.011(13) 0.000(10)
O4C 0.057(15) 0.060(16) 0.13(3) -0.037(16) -0.040(15) -0.016(12)
C70C 0.06(2) 0.07(2) 0.06(2) 0.023(17) 0.012(16) -0.039(17)
C70A 0.120(17) 0.065(18) 0.097(19) 0.010(13) 0.072(15) 0.008(14)
C70B 0.071(18) 0.063(17) 0.12(3) 0.010(17) -0.029(18) 0.018(14)
O4D 0.072(8) 0.055(11) 0.058(14) -0.001(8) 0.024(9) -0.002(8)
C70D 0.120(17) 0.065(18) 0.097(19) 0.010(13) 0.072(15) 0.008(14)

loop_
_atom_type_symbol
_atom_type_description
_atom_type_scat_dispersion_real
_atom_type_scat_dispersion_imag
_atom_type_scat_source
C C 0.0181 0.0091 'International Tables Vol C Tables 4.2.6.8 and 6.1.1.4'
H H 0.0000 0.0000 'International Tables Vol C Tables 4.2.6.8 and 6.1.1.4'
N N 0.0311 0.0180 'International Tables Vol C Tables 4.2.6.8 and 6.1.1.4'
Cu Cu -1.9646 0.5888 'International Tables Vol C Tables 4.2.6.8 and 6.1.1.4'
O O 0.0492 0.0322 'International Tables Vol C Tables 4.2.6.8 and 6.1.1.4'

loop_
_geom_angle_atom_site_label_1
_geom_angle_atom_site_label_2
_geom_angle_atom_site_label_3
_geom_angle
_geom_angle_site_symmetry_1
_geom_angle_site_symmetry_3
N1 C1 C2 122.6(5) . .
N1 C1 H1 118.7 . .
C2 C1 H1 118.7 . .
C3 C2 C1 119.4(6) . .
C3 C2 H2 120.3 . .
C1 C2 H2 120.3 . .
C2 C3 C4 119.1(5) . .
C2 C3 H3 120.5 . .
C4 C3 H3 120.5 . .
C3 C4 C12 118.1(5) . .
C3 C4 C5 122.3(5) . .
C12 C4 C5 119.6(5) . .
N3 C5 C6 122.0(5) . .
N3 C5 C4 118.0(5) . .
C6 C5 C4 120.0(4) . .
N4 C6 C5 121.7(4) . .
N4 C6 C7 118.5(5) . .
C5 C6 C7 119.9(5) . .
C8 C7 C11 118.0(5) . .
C8 C7 C6 122.3(5) . .
C11 C7 C6 119.7(5) . .
C9 C8 C7 119.6(6) . .
C9 C8 H8 120.2 . .
C7 C8 H8 120.2 . .
C8 C9 C10 118.4(6) . .
C8 C9 H9 120.8 . .
C10 C9 H9 120.8 . .
N2 C10 C9 123.6(5) . .
N2 C10 H10 118.2 . .
C9 C10 H10 118.2 . .
N2 C11 C7 123.0(5) . .
N2 C11 C12 116.5(5) . .
C7 C11 C12 120.5(5) . .
N1 C12 C4 122.7(5) . .
N1 C12 C11 117.0(5) . .
C4 C12 C11 120.3(5) . .
N3 C13 C14 118.7(5) . .
N3 C13 C18 121.2(4) . .
C14 C13 C18 120.0(5) . .
C15 C14 C13 119.3(5) . .
C15 C14 H14 120.4 . .
C13 C14 H14 120.4 . .
C14 C15 C16 121.0(5) . .
C14 C15 C19 126.7(5) . .
C16 C15 C19 112.2(5) . .
C17 C16 C15 120.9(5) . .
C17 C16 C26 126.6(5) . .
C15 C16 C26 112.5(5) . .
C16 C17 C18 119.4(5) . .
C16 C17 H17 120.3 . .
C18 C17 H17 120.3 . .
N4 C18 C17 119.5(5) . .
N4 C18 C13 121.2(5) . .
C17 C18 C13 119.3(5) . .
C20 C19 C32 108.7(5) . .
C20 C19 C15 104.3(4) . .
C32 C19 C15 104.1(4) . .
C20 C19 H19 113.0 . .
C32 C19 H19 113.0 . .
C15 C19 H19 113.0 . .
C21 C20 C25 120.0(6) . .
C21 C20 C19 126.3(5) . .
C25 C20 C19 113.5(5) . .
C22 C21 C20 119.1(6) . .
C22 C21 H21 120.5 . .
C20 C21 H21 120.5 . .
C23 C22 C21 121.3(6) . .
C23 C22 H22 119.3 . .
C21 C22 H22 119.3 . .
C22 C23 C24 120.5(6) . .
C22 C23 H23 119.8 . .
C24 C23 H23 119.8 . .
C25 C24 C23 118.8(6) . .
C25 C24 H24 120.6 . .
C23 C24 H24 120.6 . .
C24 C25 C20 120.3(5) . .
C24 C25 C26 126.2(5) . .
C20 C25 C26 113.2(5) . .
C25 C26 C16 104.5(4) . .
C25 C26 C27 108.3(4) . .
C16 C26 C27 104.6(4) . .
C25 C26 H26 112.9 . .
C16 C26 H26 112.9 . .
C27 C26 H26 112.9 . .
C28 C27 C32 121.0(5) . .
C28 C27 C26 126.2(5) . .
C32 C27 C26 112.6(5) . .
C27 C28 C29 118.8(6) . .
C27 C28 H28 120.6 . .
C29 C28 H28 120.6 . .
C30 C29 C28 120.5(6) . .
C30 C29 H29 119.7 . .
C28 C29 H29 119.8 . .
C29 C30 C31 121.1(6) . .
C29 C30 H30 119.5 . .
C31 C30 H30 119.5 . .
C32 C31 C30 118.8(6) . .
C32 C31 H31 120.6 . .
C30 C31 H31 120.6 . .
C31 C32 C27 119.8(5) . .
C31 C32 C19 126.3(5) . .
C27 C32 C19 113.7(5) . .
N5 C33 C34 123.2(5) . .
N5 C33 H33 118.4 . .
C34 C33 H33 118.4 . .
C35 C34 C33 119.2(5) . .
C35 C34 H34 120.4 . .
C33 C34 H34 120.4 . .
C34 C35 C36 118.8(5) . .
C34 C35 H35 120.6 . .
C36 C35 H35 120.6 . .
C44 C36 C35 117.5(5) . .
C44 C36 C37 119.9(5) . .
C35 C36 C37 122.6(5) . .
N8 C37 C38 121.7(5) . .
N8 C37 C36 118.5(5) . .
C38 C37 C36 119.8(5) . .
N7 C38 C37 121.8(5) . .
N7 C38 C39 118.4(5) . .
C37 C38 C39 119.9(5) . .
C43 C39 C40 118.7(5) . .
C43 C39 C38 119.1(5) . .
C40 C39 C38 122.1(5) . .
C41 C40 C39 119.2(5) . .
C41 C40 H40 120.4 . .
C39 C40 H40 120.4 . .
C40 C41 C42 118.2(5) . .
C40 C41 H41 120.9 . .
C42 C41 H41 120.9 . .
N6 C42 C41 123.5(5) . .
N6 C42 H42 118.2 . .
C41 C42 H42 118.2 . .
N6 C43 C39 122.5(5) . .
N6 C43 C44 116.4(5) . .
C39 C43 C44 121.2(5) . .
N5 C44 C36 123.0(5) . .
N5 C44 C43 117.0(5) . .
C36 C44 C43 120.0(5) . .
N8 C45 C46 119.0(5) . .
N8 C45 C50 121.5(5) . .
C46 C45 C50 119.5(5) . .
C47 C46 C45 118.9(5) . .
C47 C46 H46 120.5 . .
C45 C46 H46 120.5 . .
C46 C47 C48 121.2(5) . .
C46 C47 C51 126.2(5) . .
C48 C47 C51 112.6(5) . .
C49 C48 C47 121.0(5) . .
C49 C48 C58 126.1(5) . .
C47 C48 C58 112.6(5) . .
C48 C49 C50 120.0(5) . .
C48 C49 H49 120.0 . .
C50 C49 H49 120.0 . .
N7 C50 C49 120.0(5) . .
N7 C50 C45 120.7(5) . .
C49 C50 C45 119.3(5) . .
C64 C51 C52 106.9(4) . .
C64 C51 C47 105.8(4) . .
C52 C51 C47 104.2(4) . .
C64 C51 H51 113.1 . .
C52 C51 H51 113.1 . .
C47 C51 H51 113.1 . .
C53 C52 C57 120.4(5) . .
C53 C52 C51 126.5(5) . .
C57 C52 C51 113.0(5) . .
C52 C53 C54 119.3(5) . .
C52 C53 H53 120.3 . .
C54 C53 H53 120.3 . .
C53 C54 C55 120.5(5) . .
C53 C54 H54 119.7 . .
C55 C54 H54 119.7 . .
C54 C55 C56 120.3(5) . .
C54 C55 H55 119.8 . .
C56 C55 H55 119.8 . .
C57 C56 C55 119.2(5) . .
C57 C56 H56 120.4 . .
C55 C56 H56 120.4 . .
C56 C57 C52 120.2(5) . .
C56 C57 C58 126.0(5) . .
C52 C57 C58 113.7(5) . .
C57 C58 C48 103.9(4) . .
C57 C58 C59 106.5(4) . .
C48 C58 C59 106.0(4) . .
C57 C58 H58 113.2 . .
C48 C58 H58 113.2 . .
C59 C58 H58 113.2 . .
C60 C59 C64 120.2(5) . .
C60 C59 C58 126.6(5) . .
C64 C59 C58 113.3(5) . .
C59 C60 C61 118.6(5) . .
C59 C60 H60 120.7 . .
C61 C60 H60 120.7 . .
C62 C61 C60 121.0(6) . .
C62 C61 H61 119.5 . .
C60 C61 H61 119.5 . .
C61 C62 C63 120.8(6) . .
C61 C62 H62 119.6 . .
C63 C62 H62 119.6 . .
C64 C63 C62 118.6(5) . .
C64 C63 H63 120.7 . .
C62 C63 H63 120.7 . .
C63 C64 C59 120.8(5) . .
C63 C64 C51 125.5(5) . .
C59 C64 C51 113.6(5) . .
N9 C65 Cu3 175.5(6) . .
N11 C67 Cu2 179.3(6) . .
O2 C69 H69A 109.5 . .
O2 C69 H69B 109.5 . .
H69A C69 H69B 109.5 . .
O2 C69 H69C 109.5 . .
H69A C69 H69C 109.5 . .
H69B C69 H69C 109.5 . .
N10 C66 C66 0.0(6) 3_675 3_675
N10 C66 Cu3 178.5(7) 3_675 .
C66 C66 Cu3 178.5(7) 3_675 .
C1 N1 C12 118.1(5) . .
C1 N1 Cu3 128.2(4) . .
C12 N1 Cu3 113.6(4) . .
C10 N2 C11 117.5(5) . .
C10 N2 Cu3 128.9(4) . .
C11 N2 Cu3 113.5(4) . .
C5 N3 C13 116.8(4) . .
C6 N4 C18 117.2(4) . .
C33 N5 C44 118.3(5) . .
C33 N5 Cu2 129.4(4) . .
C44 N5 Cu2 111.9(4) . .
C42 N6 C43 117.8(5) . .
C42 N6 Cu2 129.7(4) . .
C43 N6 Cu2 112.1(4) . .
C38 N7 C50 117.3(4) . .
C37 N8 C45 116.8(4) . .
C65 N9 Cu1 179.4(6) . .
N9 Cu1 N9 179.998(1) 3_676 .
N9 Cu1 O1 90.6(3) 3_676 .
N9 Cu1 O1 89.4(3) . .
C65 Cu3 C66 128.5(2) . .
C65 Cu3 N1 106.4(2) . .
C66 Cu3 N1 112.7(2) . .
C65 Cu3 N2 108.4(2) . .
C66 Cu3 N2 110.7(2) . .
N1 Cu3 N2 79.08(17) . .
C67 Cu2 N5 139.4(2) . .
C67 Cu2 N6 138.2(2) . .
N5 Cu2 N6 81.81(18) . .
C69 O2 H2A 109.5 . .
C68B O3B H1B 109.5 . .
O3B C68B H68D 109.5 . .
O3B C68B H68E 109.5 . .
H68D C68B H68E 109.5 . .
O3B C68B H68F 109.5 . .
H68D C68B H68F 109.5 . .
H68E C68B H68F 109.5 . .
C70B O4B H4B 109.4 . .
O4B C70B H70G 109.4 . .
O4B C70B H70H 109.5 . .
H70G C70B H70H 109.5 . .
O4B C70B H70I 109.5 . .
H70G C70B H70I 109.5 . .
H70H C70B H70I 109.5 . .

loop_
_geom_bond_atom_site_label_1
_geom_bond_atom_site_label_2
_geom_bond_distance
_geom_bond_site_symmetry_2
C1 N1 1.333(7) .
C1 C2 1.395(8) .
C1 H1 0.9500 .
C2 C3 1.374(8) .
C2 H2 0.9500 .
C3 C4 1.395(8) .
C3 H3 0.9500 .
C4 C12 1.400(7) .
C4 C5 1.460(7) .
C5 N3 1.328(6) .
C5 C6 1.427(7) .
C6 N4 1.329(7) .
C6 C7 1.456(7) .
C7 C8 1.397(8) .
C7 C11 1.398(8) .
C8 C9 1.380(8) .
C8 H8 0.9500 .
C9 C10 1.395(9) .
C9 H9 0.9500 .
C10 N2 1.336(8) .
C10 H10 0.9500 .
C11 N2 1.354(7) .
C11 C12 1.466(8) .
C12 N1 1.354(7) .
C13 N3 1.356(7) .
C13 C14 1.415(7) .
C13 C18 1.427(7) .
C14 C15 1.352(8) .
C14 H14 0.9500 .
C15 C16 1.439(8) .
C15 C19 1.527(7) .
C16 C17 1.353(7) .
C16 C26 1.524(7) .
C17 C18 1.423(7) .
C17 H17 0.9500 .
C18 N4 1.348(6) .
C19 C20 1.517(8) .
C19 C32 1.519(8) .
C19 H19 1.0000 .
C20 C21 1.393(8) .
C20 C25 1.397(8) .
C21 C22 1.377(9) .
C21 H21 0.9500 .
C22 C23 1.369(10) .
C22 H22 0.9500 .
C23 C24 1.397(9) .
C23 H23 0.9500 .
C24 C25 1.388(8) .
C24 H24 0.9500 .
C25 C26 1.522(8) .
C26 C27 1.528(8) .
C26 H26 1.0000 .
C27 C28 1.378(8) .
C27 C32 1.402(8) .
C28 C29 1.390(9) .
C28 H28 0.9500 .
C29 C30 1.377(9) .
C29 H29 0.9500 .
C30 C31 1.392(8) .
C30 H30 0.9500 .
C31 C32 1.385(8) .
C31 H31 0.9500 .
C33 N5 1.324(7) .
C33 C34 1.387(8) .
C33 H33 0.9500 .
C34 C35 1.382(8) .
C34 H34 0.9500 .
C35 C36 1.412(7) .
C35 H35 0.9500 .
C36 C44 1.397(7) .
C36 C37 1.454(7) .
C37 N8 1.333(7) .
C37 C38 1.433(7) .
C38 N7 1.327(7) .
C38 C39 1.466(7) .
C39 C43 1.388(8) .
C39 C40 1.395(8) .
C40 C41 1.381(8) .
C40 H40 0.9500 .
C41 C42 1.392(8) .
C41 H41 0.9500 .
C42 N6 1.337(8) .
C42 H42 0.9500 .
C43 N6 1.351(7) .
C43 C44 1.470(8) .
C44 N5 1.351(7) .
C45 N8 1.348(7) .
C45 C46 1.428(7) .
C45 C50 1.440(7) .
C46 C47 1.360(8) .
C46 H46 0.9500 .
C47 C48 1.433(7) .
C47 C51 1.524(7) .
C48 C49 1.351(8) .
C48 C58 1.526(8) .
C49 C50 1.412(8) .
C49 H49 0.9500 .
C50 N7 1.352(7) .
C51 C64 1.520(8) .
C51 C52 1.521(8) .
C51 H51 1.0000 .
C52 C53 1.382(8) .
C52 C57 1.401(8) .
C53 C54 1.388(8) .
C53 H53 0.9500 .
C54 C55 1.388(9) .
C54 H54 0.9500 .
C55 C56 1.394(8) .
C55 H55 0.9500 .
C56 C57 1.385(8) .
C56 H56 0.9500 .
C57 C58 1.516(8) .
C58 C59 1.529(8) .
C58 H58 1.0000 .
C59 C60 1.392(8) .
C59 C64 1.392(8) .
C60 C61 1.395(9) .
C60 H60 0.9500 .
C61 C62 1.370(9) .
C61 H61 0.9500 .
C62 C63 1.393(8) .
C62 H62 0.9500 .
C63 C64 1.387(8) .
C63 H63 0.9500 .
C65 N9 1.135(8) .
C65 Cu3 1.898(5) .
C67 N11 1.120(8) .
C67 Cu2 1.850(6) .
C69 O2 1.420(8) .
C69 H69A 0.9800 .
C69 H69B 0.9800 .
C69 H69C 0.9800 .
C66 N10 1.143(11) 3_675
C66 C66 1.143(11) 3_675
C66 Cu3 1.914(5) .
N1 Cu3 2.104(5) .
N2 Cu3 2.115(5) .
N5 Cu2 2.046(5) .
N6 Cu2 2.050(5) .
N9 Cu1 1.844(6) .
Cu1 N9 1.844(6) 3_676
Cu1 O1 2.534(13) .
O2 H2A 0.8400 .
O3 C68 1.426(11) .
O3 H1A 0.8400 .
C68 H68A 0.9800 .
C68 H68B 0.9800 .
C68 H68C 0.9800 .
O3B C68B 1.428(13) .
O3B H1B 0.8400 .
C68B H68D 0.9800 .
C68B H68E 0.9800 .
C68B H68F 0.9800 .
O4A C70A 1.36(2) .
O4A H4A 0.8400 .
O4B C70B 1.33(2) .
O4B H4B 0.8400 .
O4C C70C 1.41(2) .
O4C H4C 0.8401 .
C70C H70A 0.9800 .
C70C H70B 0.9800 .
C70C H70C 0.9800 .
C70A H70D 0.9800 .
C70A H70E 0.9800 .
C70A H70F 0.9800 .
C70B H70G 0.9800 .
C70B H70H 0.9800 .
C70B H70I 0.9800 .
O4D C70D 1.40(2) .
O4D H4D 0.8400 .
C70D H70J 0.9800 .
C70D H70K 0.9800 .
C70D H70L 0.9800 .

loop_
_geom_torsion_atom_site_label_1
_geom_torsion_atom_site_label_2
_geom_torsion_atom_site_label_3
_geom_torsion_atom_site_label_4
_geom_torsion
_geom_torsion_site_symmetry_1
_geom_torsion_site_symmetry_4
N1 C1 C2 C3 0.8(9) . .
C1 C2 C3 C4 -0.8(8) . .
C2 C3 C4 C12 0.4(7) . .
C2 C3 C4 C5 -179.4(5) . .
C3 C4 C5 N3 -2.0(7) . .
C12 C4 C5 N3 178.2(4) . .
C3 C4 C5 C6 178.2(4) . .
C12 C4 C5 C6 -1.6(7) . .
N3 C5 C6 N4 1.8(7) . .
C4 C5 C6 N4 -178.4(4) . .
N3 C5 C6 C7 -178.3(4) . .
C4 C5 C6 C7 1.5(6) . .
N4 C6 C7 C8 -1.0(7) . .
C5 C6 C7 C8 179.1(4) . .
N4 C6 C7 C11 -179.8(4) . .
C5 C6 C7 C11 0.3(6) . .
C11 C7 C8 C9 -0.1(7) . .
C6 C7 C8 C9 -178.9(5) . .
C7 C8 C9 C10 0.1(8) . .
C8 C9 C10 N2 -0.6(8) . .
C8 C7 C11 N2 0.5(7) . .
C6 C7 C11 N2 179.4(4) . .
C8 C7 C11 C12 179.1(4) . .
C6 C7 C11 C12 -2.1(7) . .
C3 C4 C12 N1 0.1(7) . .
C5 C4 C12 N1 179.9(4) . .
C3 C4 C12 C11 -180.0(4) . .
C5 C4 C12 C11 -0.2(7) . .
N2 C11 C12 N1 0.5(6) . .
C7 C11 C12 N1 -178.1(4) . .
N2 C11 C12 C4 -179.4(4) . .
C7 C11 C12 C4 2.0(7) . .
N3 C13 C14 C15 179.6(5) . .
C18 C13 C14 C15 -1.2(7) . .
C13 C14 C15 C16 -0.6(8) . .
C13 C14 C15 C19 179.9(5) . .
C14 C15 C16 C17 1.8(8) . .
C19 C15 C16 C17 -178.7(5) . .
C14 C15 C16 C26 -178.7(5) . .
C19 C15 C16 C26 0.8(6) . .
C15 C16 C17 C18 -1.0(7) . .
C26 C16 C17 C18 179.5(5) . .
C16 C17 C18 N4 179.9(4) . .
C16 C17 C18 C13 -0.8(7) . .
N3 C13 C18 N4 0.4(7) . .
C14 C13 C18 N4 -178.8(4) . .
N3 C13 C18 C17 -178.9(4) . .
C14 C13 C18 C17 1.9(7) . .
C14 C15 C19 C20 122.1(6) . .
C16 C15 C19 C20 -57.4(5) . .
C14 C15 C19 C32 -124.0(6) . .
C16 C15 C19 C32 56.5(6) . .
C32 C19 C20 C21 132.4(6) . .
C15 C19 C20 C21 -117.0(6) . .
C32 C19 C20 C25 -53.3(6) . .
C15 C19 C20 C25 57.3(6) . .
C25 C20 C21 C22 -0.8(8) . .
C19 C20 C21 C22 173.2(5) . .
C20 C21 C22 C23 0.4(9) . .
C21 C22 C23 C24 0.1(9) . .
C22 C23 C24 C25 -0.3(9) . .
C23 C24 C25 C20 0.0(8) . .
C23 C24 C25 C26 -173.7(5) . .
C21 C20 C25 C24 0.6(8) . .
C19 C20 C25 C24 -174.1(5) . .
C21 C20 C25 C26 175.0(5) . .
C19 C20 C25 C26 0.3(6) . .
C24 C25 C26 C16 116.5(6) . .
C20 C25 C26 C16 -57.5(6) . .
C24 C25 C26 C27 -132.4(6) . .
C20 C25 C26 C27 53.6(6) . .
C17 C16 C26 C25 -124.3(5) . .
C15 C16 C26 C25 56.2(6) . .
C17 C16 C26 C27 122.0(6) . .
C15 C16 C26 C27 -57.5(5) . .
C25 C26 C27 C28 130.6(6) . .
C16 C26 C27 C28 -118.3(6) . .
C25 C26 C27 C32 -54.5(6) . .
C16 C26 C27 C32 56.5(6) . .
C32 C27 C28 C29 -1.1(8) . .
C26 C27 C28 C29 173.3(5) . .
C27 C28 C29 C30 1.0(8) . .
C28 C29 C30 C31 -0.7(9) . .
C29 C30 C31 C32 0.4(9) . .
C30 C31 C32 C27 -0.5(8) . .
C30 C31 C32 C19 -175.9(5) . .
C28 C27 C32 C31 0.8(8) . .
C26 C27 C32 C31 -174.3(5) . .
C28 C27 C32 C19 176.8(5) . .
C26 C27 C32 C19 1.7(6) . .
C20 C19 C32 C31 -132.2(6) . .
C15 C19 C32 C31 117.0(6) . .
C20 C19 C32 C27 52.1(6) . .
C15 C19 C32 C27 -58.6(6) . .
N5 C33 C34 C35 -0.8(8) . .
C33 C34 C35 C36 1.1(7) . .
C34 C35 C36 C44 -0.1(7) . .
C34 C35 C36 C37 179.5(4) . .
C44 C36 C37 N8 -176.6(4) . .
C35 C36 C37 N8 3.9(7) . .
C44 C36 C37 C38 3.0(6) . .
C35 C36 C37 C38 -176.5(4) . .
N8 C37 C38 N7 -4.9(7) . .
C36 C37 C38 N7 175.5(4) . .
N8 C37 C38 C39 175.5(4) . .
C36 C37 C38 C39 -4.1(6) . .
N7 C38 C39 C43 -177.8(4) . .
C37 C38 C39 C43 1.8(6) . .
N7 C38 C39 C40 4.7(7) . .
C37 C38 C39 C40 -175.7(4) . .
C43 C39 C40 C41 0.6(7) . .
C38 C39 C40 C41 178.1(4) . .
C39 C40 C41 C42 0.3(7) . .
C40 C41 C42 N6 -0.9(8) . .
C40 C39 C43 N6 -1.2(7) . .
C38 C39 C43 N6 -178.7(4) . .
C40 C39 C43 C44 179.1(4) . .
C38 C39 C43 C44 1.5(7) . .
C35 C36 C44 N5 -1.5(7) . .
C37 C36 C44 N5 179.0(4) . .
C35 C36 C44 C43 179.8(4) . .
C37 C36 C44 C43 0.2(6) . .
N6 C43 C44 N5 -1.1(6) . .
C39 C43 C44 N5 178.6(4) . .
N6 C43 C44 C36 177.7(4) . .
C39 C43 C44 C36 -2.6(7) . .
N8 C45 C46 C47 179.4(5) . .
C50 C45 C46 C47 -1.5(7) . .
C45 C46 C47 C48 4.6(8) . .
C45 C46 C47 C51 -173.2(5) . .
C46 C47 C48 C49 -4.2(8) . .
C51 C47 C48 C49 173.9(5) . .
C46 C47 C48 C58 -178.8(5) . .
C51 C47 C48 C58 -0.8(6) . .
C47 C48 C49 C50 0.5(8) . .
C58 C48 C49 C50 174.3(5) . .
C48 C49 C50 N7 -175.6(5) . .
C48 C49 C50 C45 2.5(7) . .
N8 C45 C50 N7 -4.9(7) . .
C46 C45 C50 N7 176.0(4) . .
N8 C45 C50 C49 177.0(5) . .
C46 C45 C50 C49 -2.1(7) . .
C46 C47 C51 C64 -125.9(6) . .
C48 C47 C51 C64 56.2(6) . .
C46 C47 C51 C52 121.5(6) . .
C48 C47 C51 C52 -56.4(6) . .
C64 C51 C52 C53 130.1(6) . .
C47 C51 C52 C53 -118.2(6) . .
C64 C51 C52 C57 -54.2(6) . .
C47 C51 C52 C57 57.6(6) . .
C57 C52 C53 C54 0.2(8) . .
C51 C52 C53 C54 175.7(5) . .
C52 C53 C54 C55 0.9(9) . .
C53 C54 C55 C56 -1.4(9) . .
C54 C55 C56 C57 0.7(9) . .
C55 C56 C57 C52 0.4(8) . .
C55 C56 C57 C58 -175.7(5) . .
C53 C52 C57 C56 -0.9(8) . .
C51 C52 C57 C56 -176.9(5) . .
C53 C52 C57 C58 175.6(5) . .
C51 C52 C57 C58 -0.4(7) . .
C56 C57 C58 C48 119.2(6) . .
C52 C57 C58 C48 -57.1(6) . .
C56 C57 C58 C59 -129.1(6) . .
C52 C57 C58 C59 54.6(6) . .
C49 C48 C58 C57 -117.1(6) . .
C47 C48 C58 C57 57.2(6) . .
C49 C48 C58 C59 130.9(6) . .
C47 C48 C58 C59 -54.8(6) . .
C57 C58 C59 C60 125.6(6) . .
C48 C58 C59 C60 -124.1(5) . .
C57 C58 C59 C64 -54.5(6) . .
C48 C58 C59 C64 55.7(6) . .
C64 C59 C60 C61 -0.3(8) . .
C58 C59 C60 C61 179.6(5) . .
C59 C60 C61 C62 0.0(8) . .
C60 C61 C62 C63 0.4(9) . .
C61 C62 C63 C64 -0.6(8) . .
C62 C63 C64 C59 0.4(8) . .
C62 C63 C64 C51 -179.6(5) . .
C60 C59 C64 C63 0.1(8) . .
C58 C59 C64 C63 -179.8(5) . .
C60 C59 C64 C51 -180.0(5) . .
C58 C59 C64 C51 0.2(6) . .
C52 C51 C64 C63 -125.7(5) . .
C47 C51 C64 C63 123.6(5) . .
C52 C51 C64 C59 54.4(6) . .
C47 C51 C64 C59 -56.3(6) . .
C2 C1 N1 C12 -0.3(8) . .
C2 C1 N1 Cu3 -175.6(4) . .
C4 C12 N1 C1 -0.2(7) . .
C11 C12 N1 C1 179.9(4) . .
C4 C12 N1 Cu3 175.8(4) . .
C11 C12 N1 Cu3 -4.2(5) . .
C9 C10 N2 C11 1.0(8) . .
C9 C10 N2 Cu3 177.6(4) . .
C7 C11 N2 C10 -1.0(7) . .
C12 C11 N2 C10 -179.6(4) . .
C7 C11 N2 Cu3 -178.1(4) . .
C12 C11 N2 Cu3 3.3(5) . .
C6 C5 N3 C13 -0.6(6) . .
C4 C5 N3 C13 179.6(4) . .
C14 C13 N3 C5 178.8(4) . .
C18 C13 N3 C5 -0.4(6) . .
C5 C6 N4 C18 -1.8(6) . .
C7 C6 N4 C18 178.3(4) . .
C17 C18 N4 C6 -180.0(4) . .
C13 C18 N4 C6 0.8(6) . .
C34 C33 N5 C44 -0.7(7) . .
C34 C33 N5 Cu2 171.2(4) . .
C36 C44 N5 C33 1.8(7) . .
C43 C44 N5 C33 -179.4(4) . .
C36 C44 N5 Cu2 -171.4(4) . .
C43 C44 N5 Cu2 7.4(5) . .
C41 C42 N6 C43 0.4(7) . .
C41 C42 N6 Cu2 -172.2(4) . .
C39 C43 N6 C42 0.7(7) . .
C44 C43 N6 C42 -179.6(4) . .
C39 C43 N6 Cu2 174.5(4) . .
C44 C43 N6 Cu2 -5.7(5) . .
C37 C38 N7 C50 2.6(7) . .
C39 C38 N7 C50 -177.8(4) . .
C49 C50 N7 C38 -179.9(4) . .
C45 C50 N7 C38 2.0(7) . .
C38 C37 N8 C45 1.9(7) . .
C36 C37 N8 C45 -178.5(4) . .
C46 C45 N8 C37 -178.2(4) . .
C50 C45 N8 C37 2.7(7) . .
Cu3 C65 N9 Cu1 5(85) . .
C65 N9 Cu1 N9 53(59) . 3_676
C65 N9 Cu1 O1 31(79) . .
N9 C65 Cu3 C66 175(8) . .
N9 C65 Cu3 N1 36(8) . .
N9 C65 Cu3 N2 -47(8) . .
N10 C66 Cu3 C65 -118(29) 3_675 .
C66 C66 Cu3 C65 -118(29) 3_675 .
N10 C66 Cu3 N1 19(29) 3_675 .
C66 C66 Cu3 N1 19(29) 3_675 .
N10 C66 Cu3 N2 105(29) 3_675 .
C66 C66 Cu3 N2 105(29) 3_675 .
C1 N1 Cu3 C65 73.7(5) . .
C12 N1 Cu3 C65 -101.7(4) . .
C1 N1 Cu3 C66 -72.0(5) . .
C12 N1 Cu3 C66 112.6(4) . .
C1 N1 Cu3 N2 179.9(5) . .
C12 N1 Cu3 N2 4.5(3) . .
C10 N2 Cu3 C65 -77.1(5) . .
C11 N2 Cu3 C65 99.6(4) . .
C10 N2 Cu3 C66 68.9(5) . .
C11 N2 Cu3 C66 -114.5(4) . .
C10 N2 Cu3 N1 179.1(5) . .
C11 N2 Cu3 N1 -4.2(3) . .
N11 C67 Cu2 N5 -69(57) . .
N11 C67 Cu2 N6 98(57) . .
C33 N5 Cu2 C67 -8.6(6) . .
C44 N5 Cu2 C67 163.6(4) . .
C33 N5 Cu2 N6 179.7(5) . .
C44 N5 Cu2 N6 -8.0(3) . .
C42 N6 Cu2 C67 8.5(6) . .
C43 N6 Cu2 C67 -164.4(4) . .
C42 N6 Cu2 N5 -179.6(5) . .
C43 N6 Cu2 N5 7.5(3) . .
